data_1568328
loop_
_publ_author_name
'Ji, Li'
'Song, Ping'
'Zhou, Youyun'
'Sun, Xiu-Li'
'Gao, Yanshan'
'Tang, Yong'

_publ_section_title
;
 A tridentate phenoxy-phosphine (POP) divalent chromium complex and its
 reactivities in olefin polymerization
;
_journal_issue 6
_journal_name_full 'Polymer Chemistry'
_journal_page_first 763
_journal_page_last 772
_journal_paper_doi 10.1039/D2PY01509A
_journal_volume 14
_journal_year 2023
_chemical_formula_moiety 'C42 H47 Cl3 Cr2 O3 P2, 2(C4 H8 O)'
_chemical_formula_sum 'C50 H63 Cl3 Cr2 O5 P2'
_chemical_formula_weight 1016.29
_chemical_properties_physical Air-sensitive,Moisture-sensitive,Oxygen-sensitive,Light-sensitive
_space_group_crystal_system monoclinic
_space_group_IT_number 15
_space_group_name_Hall '-C 2yc'
_space_group_name_H-M_alt 'C 1 2/c 1'
_atom_sites_solution_hydrogens geom
_atom_sites_solution_primary dual
_audit_creation_date 2021-04-02
_audit_creation_method
;
Olex2 1.3
(compiled 2020.11.12 svn.r5f609507 for OlexSys, GUI svn.r6272)
;
_audit_update_record
;
2022-09-04 deposited with the CCDC.	2023-01-09 downloaded from the CCDC.
;
_cell_angle_alpha 90
_cell_angle_beta 91.481(2)
_cell_angle_gamma 90
_cell_formula_units_Z 4
_cell_length_a 21.5840(9)
_cell_length_b 13.1523(5)
_cell_length_c 17.7764(7)
_cell_measurement_reflns_used 9655
_cell_measurement_temperature 100.0
_cell_measurement_theta_max 68.33
_cell_measurement_theta_min 3.94
_cell_volume 5044.7(3)
_computing_cell_refinement 'SAINT V8.40A (Bruker, 2019)'
_computing_data_reduction 'SAINT V8.40A (Bruker, 2019)'
_computing_molecular_graphics 'Olex2 1.3 (Dolomanov et al., 2009)'
_computing_publication_material 'Olex2 1.3 (Dolomanov et al., 2009)'
_computing_structure_refinement 'SHELXL 2018/3 (Sheldrick, 2015)'
_computing_structure_solution 'SHELXT 2014/5 (Sheldrick, 2014)'
_diffrn_ambient_temperature 100.0
_diffrn_detector 'Bruker PHOTON 100 area detector'
_diffrn_detector_area_resol_mean 7.9
_diffrn_detector_type 'CMOS area detector'
_diffrn_measured_fraction_theta_full 1.000
_diffrn_measured_fraction_theta_max 0.997
_diffrn_measurement_device 'three-circle diffractometer'
_diffrn_measurement_device_type 'Bruker D8 VENTURE'
_diffrn_measurement_method '\w and \f scans'
_diffrn_radiation_monochromator 'mirror optics'
_diffrn_radiation_probe x-ray
_diffrn_radiation_type CuK\a
_diffrn_radiation_wavelength 1.54178
_diffrn_reflns_av_R_equivalents 0.1106
_diffrn_reflns_av_unetI/netI 0.0360
_diffrn_reflns_Laue_measured_fraction_full 1.000
_diffrn_reflns_Laue_measured_fraction_max 0.997
_diffrn_reflns_limit_h_max 25
_diffrn_reflns_limit_h_min -25
_diffrn_reflns_limit_k_max 15
_diffrn_reflns_limit_k_min -15
_diffrn_reflns_limit_l_max 21
_diffrn_reflns_limit_l_min -21
_diffrn_reflns_number 53396
_diffrn_reflns_point_group_measured_fraction_full 1.000
_diffrn_reflns_point_group_measured_fraction_max 0.997
_diffrn_reflns_theta_full 67.679
_diffrn_reflns_theta_max 68.548
_diffrn_reflns_theta_min 3.936
_diffrn_source 'microfocus sealed X-ray tube'
_diffrn_source_current 1.11
_diffrn_source_power 0.0555
_diffrn_source_type 'Incoatec I\ms'
_diffrn_source_voltage 50.0
_diffrn_standards_number 0
_exptl_absorpt_coefficient_mu 5.958
_exptl_absorpt_correction_T_max 0.7531
_exptl_absorpt_correction_T_min 0.4039
_exptl_absorpt_correction_type multi-scan
_exptl_absorpt_process_details
;
SADABS-2016/2 (Bruker,2016/2) was used for absorption correction.
wR2(int) was 0.1259 before and 0.0712 after correction.
The Ratio of minimum to maximum transmission is 0.5363.
The \l/2 correction factor is Not present.
;
_exptl_crystal_colour green
_exptl_crystal_colour_primary blue
_exptl_crystal_density_diffrn 1.338
_exptl_crystal_F_000 2128
_exptl_crystal_size_max 0.36
_exptl_crystal_size_mid 0.06
_exptl_crystal_size_min 0.05
_refine_diff_density_max 0.660
_refine_diff_density_min -0.593
_refine_diff_density_rms 0.063
_refine_ls_extinction_method none
_refine_ls_goodness_of_fit_ref 1.060
_refine_ls_hydrogen_treatment constr
_refine_ls_matrix_type full
_refine_ls_number_parameters 306
_refine_ls_number_reflns 4633
_refine_ls_number_restraints 15
_refine_ls_restrained_S_all 1.064
_refine_ls_R_factor_all 0.0356
_refine_ls_R_factor_gt 0.0341
_refine_ls_shift/su_max 0.001
_refine_ls_shift/su_mean 0.000
_refine_ls_structure_factor_coef Fsqd
_refine_ls_weighting_details 'w=1/[\s^2^(Fo^2^)+(0.0564P)^2^+3.5872P] where P=(Fo^2^+2Fc^2^)/3'
_refine_ls_weighting_scheme calc
_refine_ls_wR_factor_gt 0.0913
_refine_ls_wR_factor_ref 0.0929
_reflns_Friedel_coverage 0.000
_reflns_number_gt 4390
_reflns_number_total 4633
_reflns_threshold_expression 'I > 2\s(I)'
_cod_data_source_file d2py01509a2.cif
_cod_data_source_block cxy3236_0m
_cod_depositor_comments 'Adding full bibliography for 1568328.cif.'
_cod_database_code 1568328
_shelx_shelxl_version_number 2018/3
_shelx_space_group_comment
;
The symmetry employed for this shelxl refinement is uniquely defined
by the following loop, which should always be used as a source of
symmetry information in preference to the above space-group names.
They are only intended as comments.
;
_olex2_refinement_description
;
1. Fixed Uiso
 At 1.2 times of:
  All C(H) groups, All C(H,H) groups, All C(H,H,H,H) groups
 At 1.5 times of:
  All C(H,H,H) groups
2. Restrained distances
 C24-C23 \\sim C24-C23A \\sim C23A-C22A \\sim C23-C22 \\sim C22-C21 \\sim
C22A-C21
 with sigma of 0.02
3. Uiso/Uaniso restraints and constraints
Uanis(C22) = Uanis(C22A)
Uanis(C23) = Uanis(C23A)
4. Others
 Sof(H21C)=Sof(H21D)=Sof(H24C)=Sof(H24D)=Sof(C23A)=Sof(H23C)=Sof(H23D)=
 Sof(C22A)=Sof(H22C)=Sof(H22D)=1-FVAR(1)
 Sof(H21A)=Sof(H21B)=Sof(C22)=Sof(H22A)=Sof(H22B)=Sof(C23)=Sof(H23A)=Sof(H23B)=
 Sof(H24A)=Sof(H24B)=FVAR(1)
 Fixed Sof: C11(0.5) H11A(0.5) H11B(0.5) H11C(0.5) C12(0.5) H12A(0.5)
 H12B(0.5) H12C(0.5) C13(0.5) H13A(0.5) H13B(0.5) H13C(0.5)
5.a Secondary CH2 refined with riding coordinates:
 C21(H21A,H21B), C21(H21C,H21D), C22(H22A,H22B), C23(H23A,H23B), C24(H24A,
 H24B), C24(H24C,H24D), C25(H25A,H25B), C26(H26A,H26B), C27(H27A,H27B),
 C28(H28A,H28B), C23A(H23C,H23D), C22A(H22C,H22D)
5.b Aromatic/amide H refined with riding coordinates:
 C2(H2), C3(H3), C4(H4), C5(H5), C6(H6), C8(H8), C15(H15), C16(H16), C17(H17),
 C18(H18), C19(H19)
5.c Idealised Me refined as rotating group:
 C11(H11A,H11B,H11C), C12(H12A,H12B,H12C), C13(H13A,H13B,H13C)
;
_olex2_submission_special_instructions 'No special instructions were received'

loop_
_space_group_symop_operation_xyz
'x, y, z'
'-x, y, -z+1/2'
'x+1/2, y+1/2, z'
'-x+1/2, y+1/2, -z+1/2'
'-x, -y, -z'
'x, -y, z-1/2'
'-x+1/2, -y+1/2, -z'
'x+1/2, -y+1/2, z-1/2'

loop_
_atom_site_label
_atom_site_type_symbol
_atom_site_fract_x
_atom_site_fract_y
_atom_site_fract_z
_atom_site_U_iso_or_equiv
_atom_site_adp_type
_atom_site_occupancy
_atom_site_site_symmetry_order
_atom_site_calc_flag
_atom_site_refinement_flags_posn
_atom_site_refinement_flags_adp
_atom_site_refinement_flags_occupancy
_atom_site_disorder_assembly
_atom_site_disorder_group
Cr1 Cr 0.56217(2) 0.46144(2) 0.69931(2) 0.01568(10) Uani 1 1 d . . . . .
Cl1 Cl 0.62090(2) 0.36525(3) 0.61928(2) 0.02585(13) Uani 1 1 d . . . . .
P1 P 0.60000(2) 0.63105(3) 0.66090(2) 0.01520(12) Uani 1 1 d . . . . .
Cl2 Cl 0.500000 0.32580(4) 0.750000 0.02064(14) Uani 1 2 d S T P . .
O1 O 0.500000 0.55164(12) 0.750000 0.0163(3) Uani 1 2 d S T P . .
O2 O 0.62235(6) 0.47655(10) 0.80800(7) 0.0242(3) Uani 1 1 d . . . . .
O3 O 0.65013(9) 0.8652(2) 0.90609(10) 0.0654(6) Uani 1 1 d . . . . .
C1 C 0.67677(7) 0.65442(13) 0.70163(9) 0.0179(3) Uani 1 1 d . . . . .
C2 C 0.68950(8) 0.72632(14) 0.75704(10) 0.0206(4) Uani 1 1 d . . . . .
H2 H 0.657425 0.768916 0.774645 0.025 Uiso 1 1 calc R U . . .
C3 C 0.74979(8) 0.73567(15) 0.78675(10) 0.0249(4) Uani 1 1 d . . . . .
H3 H 0.758623 0.784400 0.824994 0.030 Uiso 1 1 calc R U . . .
C4 C 0.79670(8) 0.67426(15) 0.76074(11) 0.0269(4) Uani 1 1 d . . . . .
H4 H 0.837698 0.681677 0.780739 0.032 Uiso 1 1 calc R U . . .
C5 C 0.78420(8) 0.60209(16) 0.70573(11) 0.0279(4) Uani 1 1 d . . . . .
H5 H 0.816488 0.559965 0.688076 0.033 Uiso 1 1 calc R U . . .
C6 C 0.72400(8) 0.59144(15) 0.67632(10) 0.0245(4) Uani 1 1 d . . . . .
H6 H 0.715128 0.541356 0.639066 0.029 Uiso 1 1 calc R U . . .
C7 C 0.54505(7) 0.70814(13) 0.71097(9) 0.0154(3) Uani 1 1 d . . . . .
C8 C 0.54364(7) 0.81440(12) 0.71038(9) 0.0162(3) Uani 1 1 d . . . . .
H8 H 0.573370 0.850118 0.682064 0.019 Uiso 1 1 calc R U . . .
C9 C 0.500000 0.86974(17) 0.750000 0.0169(5) Uani 1 2 d S T P A .
C10 C 0.500000 0.98658(19) 0.750000 0.0219(5) Uani 1 2 d S T P . .
C11 C 0.43618(17) 1.0257(3) 0.7356(2) 0.0249(8) Uani 0.5 1 d . . P A -1
H11A H 0.436761 1.100252 0.736032 0.037 Uiso 0.5 1 calc R U P A -1
H11B H 0.408898 1.001047 0.774824 0.037 Uiso 0.5 1 calc R U P A -1
H11C H 0.420805 1.001763 0.686342 0.037 Uiso 0.5 1 calc R U P A -1
C12 C 0.51964(19) 1.0215(3) 0.8354(2) 0.0279(8) Uani 0.5 1 d . . P A -1
H12A H 0.562334 1.000094 0.846918 0.042 Uiso 0.5 1 calc R U P A -1
H12B H 0.491716 0.989709 0.871131 0.042 Uiso 0.5 1 calc R U P A -1
H12C H 0.516657 1.095622 0.839546 0.042 Uiso 0.5 1 calc R U P A -1
C13 C 0.54656(19) 1.0331(3) 0.7002(3) 0.0298(9) Uani 0.5 1 d . . P A -1
H13A H 0.544735 1.107343 0.704592 0.045 Uiso 0.5 1 calc R U P A -1
H13B H 0.537525 1.013272 0.647940 0.045 Uiso 0.5 1 calc R U P A -1
H13C H 0.588097 1.009443 0.715320 0.045 Uiso 0.5 1 calc R U P A -1
C14 C 0.60145(8) 0.68816(13) 0.56794(9) 0.0193(3) Uani 1 1 d . . . . .
C15 C 0.64949(10) 0.75058(17) 0.54515(11) 0.0333(5) Uani 1 1 d . . . . .
H15 H 0.683480 0.764329 0.578625 0.040 Uiso 1 1 calc R U . . .
C16 C 0.64783(13) 0.7928(2) 0.47356(13) 0.0481(6) Uani 1 1 d . . . . .
H16 H 0.680966 0.834582 0.457738 0.058 Uiso 1 1 calc R U . . .
C17 C 0.59777(12) 0.77396(19) 0.42524(12) 0.0426(6) Uani 1 1 d . . . . .
H17 H 0.596656 0.802995 0.376286 0.051 Uiso 1 1 calc R U . . .
C18 C 0.54961(10) 0.71340(18) 0.44771(11) 0.0352(5) Uani 1 1 d . . . . .
H18 H 0.515082 0.701711 0.414622 0.042 Uiso 1 1 calc R U . . .
C19 C 0.55152(9) 0.66957(16) 0.51848(11) 0.0278(4) Uani 1 1 d . . . . .
H19 H 0.518671 0.626625 0.533456 0.033 Uiso 1 1 calc R U . . .
C20 C 0.500000 0.65433(18) 0.750000 0.0150(4) Uani 1 2 d S T P . .
C21 C 0.60959(9) 0.53857(15) 0.87281(11) 0.0272(4) Uani 1 1 d D . . . .
H21A H 0.578247 0.505235 0.904173 0.033 Uiso 0.510(4) 1 calc R U P B 1
H21B H 0.593433 0.605783 0.856683 0.033 Uiso 0.510(4) 1 calc R U P B 1
H21C H 0.568581 0.521870 0.893241 0.033 Uiso 0.490(4) 1 calc R U P B 2
H21D H 0.610558 0.611752 0.859870 0.033 Uiso 0.490(4) 1 calc R U P B 2
C22 C 0.6707(3) 0.5511(4) 0.9176(3) 0.0294(10) Uani 0.510(4) 1 d D . P B 1
H22A H 0.697145 0.604728 0.896210 0.035 Uiso 0.510(4) 1 calc R U P B 1
H22B H 0.663820 0.565444 0.971407 0.035 Uiso 0.510(4) 1 calc R U P B 1
C23 C 0.6972(2) 0.4452(4) 0.9056(3) 0.0320(8) Uani 0.510(4) 1 d D . P B 1
H23A H 0.678411 0.395320 0.939979 0.038 Uiso 0.510(4) 1 calc R U P B 1
H23B H 0.742713 0.444862 0.913923 0.038 Uiso 0.510(4) 1 calc R U P B 1
C24 C 0.67933(9) 0.42066(16) 0.82113(11) 0.0304(4) Uani 1 1 d D . . . .
H24A H 0.711985 0.444099 0.787089 0.036 Uiso 0.510(4) 1 calc R U P B 1
H24B H 0.672763 0.346807 0.813715 0.036 Uiso 0.510(4) 1 calc R U P B 1
H24C H 0.703214 0.416767 0.774419 0.036 Uiso 0.490(4) 1 calc R U P B 2
H24D H 0.670366 0.350692 0.838262 0.036 Uiso 0.490(4) 1 calc R U P B 2
C25 C 0.68820(13) 0.8954(3) 0.96776(17) 0.0653(8) Uani 1 1 d . . . . .
H25A H 0.711344 0.957935 0.955316 0.078 Uiso 1 1 calc R U . . .
H25B H 0.718379 0.841184 0.980911 0.078 Uiso 1 1 calc R U . . .
C26 C 0.64648(15) 0.9147(3) 1.03206(15) 0.0616(8) Uani 1 1 d . . . . .
H26A H 0.659658 0.874136 1.076570 0.074 Uiso 1 1 calc R U . . .
H26B H 0.646890 0.987605 1.045951 0.074 Uiso 1 1 calc R U . . .
C27 C 0.58346(13) 0.8832(2) 1.00450(16) 0.0556(7) Uani 1 1 d . . . . .
H27A H 0.557800 0.943059 0.990698 0.067 Uiso 1 1 calc R U . . .
H27B H 0.561976 0.843113 1.043106 0.067 Uiso 1 1 calc R U . . .
C28 C 0.59630(12) 0.8197(2) 0.93692(14) 0.0485(6) Uani 1 1 d . . . . .
H28A H 0.604460 0.748134 0.951407 0.058 Uiso 1 1 calc R U . . .
H28B H 0.560950 0.821648 0.900336 0.058 Uiso 1 1 calc R U . . .
C23A C 0.7150(2) 0.4776(4) 0.8806(3) 0.0320(8) Uani 0.490(4) 1 d D . P B 2
H23C H 0.737525 0.536165 0.859515 0.038 Uiso 0.490(4) 1 calc R U P B 2
H23D H 0.744457 0.433037 0.908594 0.038 Uiso 0.490(4) 1 calc R U P B 2
C22A C 0.6618(3) 0.5115(5) 0.9292(3) 0.0294(10) Uani 0.490(4) 1 d D . P B 2
H22C H 0.673891 0.571394 0.960027 0.035 Uiso 0.490(4) 1 calc R U P B 2
H22D H 0.648982 0.456036 0.963074 0.035 Uiso 0.490(4) 1 calc R U P B 2

loop_
_atom_site_aniso_label
_atom_site_aniso_U_11
_atom_site_aniso_U_22
_atom_site_aniso_U_33
_atom_site_aniso_U_23
_atom_site_aniso_U_13
_atom_site_aniso_U_12
Cr1 0.01840(16) 0.01058(16) 0.01787(16) -0.00113(9) -0.00338(11) 0.00243(10)
Cl1 0.0287(2) 0.0217(2) 0.0271(2) -0.00559(16) -0.00042(17) 0.00800(16)
P1 0.0155(2) 0.0132(2) 0.0169(2) -0.00104(14) -0.00130(15) 0.00148(14)
Cl2 0.0307(3) 0.0105(3) 0.0206(3) 0.000 -0.0031(2) 0.000
O1 0.0157(8) 0.0098(8) 0.0234(8) 0.000 -0.0017(6) 0.000
O2 0.0232(6) 0.0259(7) 0.0231(6) -0.0045(5) -0.0068(5) 0.0041(5)
O3 0.0446(10) 0.116(2) 0.0358(9) -0.0196(10) -0.0007(8) 0.0135(11)
C1 0.0155(8) 0.0194(8) 0.0187(8) 0.0031(7) -0.0007(6) 0.0000(6)
C2 0.0191(8) 0.0197(9) 0.0229(8) 0.0015(7) -0.0007(6) -0.0012(7)
C3 0.0240(9) 0.0258(10) 0.0247(9) 0.0014(7) -0.0046(7) -0.0048(7)
C4 0.0165(8) 0.0332(11) 0.0306(10) 0.0069(8) -0.0045(7) -0.0027(7)
C5 0.0186(9) 0.0320(10) 0.0332(10) 0.0028(8) 0.0015(7) 0.0052(8)
C6 0.0220(9) 0.0256(10) 0.0258(9) -0.0030(7) -0.0005(7) 0.0031(7)
C7 0.0153(7) 0.0137(8) 0.0172(8) -0.0002(6) -0.0031(6) 0.0010(6)
C8 0.0167(8) 0.0130(8) 0.0187(8) 0.0015(6) -0.0019(6) -0.0009(6)
C9 0.0177(11) 0.0124(12) 0.0203(12) 0.000 -0.0043(9) 0.000
C10 0.0199(12) 0.0108(11) 0.0348(14) 0.000 -0.0003(10) 0.000
C11 0.0215(17) 0.0129(16) 0.040(2) 0.0051(14) -0.0031(16) 0.0032(13)
C12 0.036(2) 0.0152(16) 0.032(2) -0.0046(15) -0.0072(16) -0.0035(15)
C13 0.0281(19) 0.0134(18) 0.048(3) 0.0042(16) 0.0075(17) -0.0003(14)
C14 0.0246(8) 0.0174(8) 0.0158(8) -0.0011(6) 0.0000(6) 0.0056(7)
C15 0.0397(11) 0.0355(11) 0.0246(10) 0.0046(8) -0.0021(8) -0.0086(9)
C16 0.0616(16) 0.0508(15) 0.0319(11) 0.0130(11) 0.0027(10) -0.0161(12)
C17 0.0633(15) 0.0431(13) 0.0212(10) 0.0090(9) -0.0028(10) 0.0074(11)
C18 0.0416(12) 0.0417(12) 0.0217(9) -0.0031(9) -0.0084(8) 0.0141(10)
C19 0.0276(9) 0.0324(11) 0.0231(9) -0.0020(8) -0.0033(7) 0.0033(8)
C20 0.0151(10) 0.0120(11) 0.0176(11) 0.000 -0.0056(8) 0.000
C21 0.0283(10) 0.0318(11) 0.0213(9) -0.0050(7) -0.0046(7) 0.0020(8)
C22 0.0319(19) 0.033(3) 0.023(2) 0.000(2) -0.0098(15) -0.003(2)
C23 0.027(2) 0.036(2) 0.032(2) 0.0020(15) -0.0101(15) 0.0012(15)
C24 0.0285(10) 0.0302(10) 0.0320(10) 0.0009(8) -0.0073(8) 0.0098(8)
C25 0.0411(14) 0.097(2) 0.0573(17) -0.0085(16) -0.0122(12) 0.0030(15)
C26 0.085(2) 0.0654(19) 0.0335(13) -0.0035(12) -0.0084(13) -0.0322(16)
C27 0.0566(16) 0.0572(16) 0.0537(16) -0.0200(13) 0.0155(12) -0.0183(13)
C28 0.0554(15) 0.0462(14) 0.0432(13) -0.0140(11) -0.0121(11) 0.0031(12)
C23A 0.027(2) 0.036(2) 0.032(2) 0.0020(15) -0.0101(15) 0.0012(15)
C22A 0.0319(19) 0.033(3) 0.023(2) 0.000(2) -0.0098(15) -0.003(2)

loop_
_atom_type_symbol
_atom_type_description
_atom_type_scat_dispersion_real
_atom_type_scat_dispersion_imag
_atom_type_scat_source
C C 0.0181 0.0091 'International Tables Vol C Tables 4.2.6.8 and 6.1.1.4'
H H 0.0000 0.0000 'International Tables Vol C Tables 4.2.6.8 and 6.1.1.4'
Cl Cl 0.3639 0.7018 'International Tables Vol C Tables 4.2.6.8 and 6.1.1.4'
Cr Cr -0.1635 2.4439 'International Tables Vol C Tables 4.2.6.8 and 6.1.1.4'
O O 0.0492 0.0322 'International Tables Vol C Tables 4.2.6.8 and 6.1.1.4'
P P 0.2955 0.4335 'International Tables Vol C Tables 4.2.6.8 and 6.1.1.4'

loop_
_geom_angle_atom_site_label_1
_geom_angle_atom_site_label_2
_geom_angle_atom_site_label_3
_geom_angle
_geom_angle_site_symmetry_1
_geom_angle_site_symmetry_3
_geom_angle_publ_flag
Cl1 Cr1 P1 97.677(18) . . ?
Cl1 Cr1 Cl2 98.284(17) . . ?
Cl1 Cr1 O2 104.89(4) . . ?
Cl2 Cr1 P1 162.969(18) . . ?
O1 Cr1 Cl1 168.133(18) . . ?
O1 Cr1 P1 79.73(4) . . ?
O1 Cr1 Cl2 83.44(4) . . ?
O1 Cr1 O2 86.67(3) . . ?
O2 Cr1 P1 88.33(4) . . ?
O2 Cr1 Cl2 93.28(4) . . ?
C1 P1 Cr1 110.25(6) . . ?
C7 P1 Cr1 98.28(6) . . ?
C7 P1 C1 108.15(8) . . ?
C7 P1 C14 104.03(7) . . ?
C14 P1 Cr1 129.54(6) . . ?
C14 P1 C1 104.81(8) . . ?
Cr1 Cl2 Cr1 85.03(2) . 2_656 ?
Cr1 O1 Cr1 108.09(7) . 2_656 ?
C20 O1 Cr1 125.95(4) . 2_656 ?
C20 O1 Cr1 125.95(4) . . ?
C21 O2 Cr1 126.98(11) . . ?
C21 O2 C24 109.71(13) . . ?
C24 O2 Cr1 123.29(11) . . ?
C25 O3 C28 106.4(2) . . ?
C2 C1 P1 124.04(13) . . ?
C2 C1 C6 120.00(15) . . ?
C6 C1 P1 115.90(13) . . ?
C1 C2 H2 120.2 . . ?
C1 C2 C3 119.59(16) . . ?
C3 C2 H2 120.2 . . ?
C2 C3 H3 119.8 . . ?
C4 C3 C2 120.30(17) . . ?
C4 C3 H3 119.8 . . ?
C3 C4 H4 119.8 . . ?
C3 C4 C5 120.34(16) . . ?
C5 C4 H4 119.8 . . ?
C4 C5 H5 120.1 . . ?
C4 C5 C6 119.76(18) . . ?
C6 C5 H5 120.1 . . ?
C1 C6 H6 120.0 . . ?
C5 C6 C1 120.00(17) . . ?
C5 C6 H6 120.0 . . ?
C8 C7 P1 124.77(13) . . ?
C8 C7 C20 119.57(15) . . ?
C20 C7 P1 115.61(13) . . ?
C7 C8 H8 118.9 . . ?
C9 C8 C7 122.17(16) . . ?
C9 C8 H8 118.9 . . ?
C8 C9 C8 117.1(2) 2_656 . ?
C8 C9 C10 121.44(11) . . ?
C8 C9 C10 121.44(11) 2_656 . ?
C9 C10 C12 106.34(16) . . ?
C11 C10 C9 110.27(17) . . ?
C11 C10 C12 106.3(2) . . ?
C11 C10 C13 113.1(2) . . ?
C13 C10 C9 114.30(17) . . ?
C13 C10 C12 105.9(2) . . ?
C10 C11 H11A 109.5 . . ?
C10 C11 H11B 109.5 . . ?
C10 C11 H11C 109.5 . . ?
H11A C11 H11B 109.5 . . ?
H11A C11 H11C 109.5 . . ?
H11B C11 H11C 109.5 . . ?
C10 C12 H12A 109.5 . . ?
C10 C12 H12B 109.5 . . ?
C10 C12 H12C 109.5 . . ?
H12A C12 H12B 109.5 . . ?
H12A C12 H12C 109.5 . . ?
H12B C12 H12C 109.5 . . ?
C10 C13 H13A 109.5 . . ?
C10 C13 H13B 109.5 . . ?
C10 C13 H13C 109.5 . . ?
H13A C13 H13B 109.5 . . ?
H13A C13 H13C 109.5 . . ?
H13B C13 H13C 109.5 . . ?
C15 C14 P1 122.66(13) . . ?
C15 C14 C19 119.30(17) . . ?
C19 C14 P1 118.03(14) . . ?
C14 C15 H15 119.9 . . ?
C16 C15 C14 120.10(19) . . ?
C16 C15 H15 119.9 . . ?
C15 C16 H16 120.1 . . ?
C17 C16 C15 119.9(2) . . ?
C17 C16 H16 120.1 . . ?
C16 C17 H17 119.8 . . ?
C18 C17 C16 120.4(2) . . ?
C18 C17 H17 119.8 . . ?
C17 C18 H18 120.0 . . ?
C17 C18 C19 119.99(19) . . ?
C19 C18 H18 120.0 . . ?
C14 C19 H19 119.8 . . ?
C18 C19 C14 120.30(19) . . ?
C18 C19 H19 119.8 . . ?
O1 C20 C7 120.34(11) . . ?
O1 C20 C7 120.34(11) . 2_656 ?
C7 C20 C7 119.3(2) . 2_656 ?
O2 C21 H21A 110.3 . . ?
O2 C21 H21B 110.3 . . ?
O2 C21 H21C 111.0 . . ?
O2 C21 H21D 111.0 . . ?
O2 C21 C22 107.2(3) . . ?
O2 C21 C22A 103.8(3) . . ?
H21A C21 H21B 108.5 . . ?
H21C C21 H21D 109.0 . . ?
C22 C21 H21A 110.3 . . ?
C22 C21 H21B 110.3 . . ?
C22A C21 H21C 111.0 . . ?
C22A C21 H21D 111.0 . . ?
C21 C22 H22A 112.0 . . ?
C21 C22 H22B 112.0 . . ?
H22A C22 H22B 109.7 . . ?
C23 C22 C21 98.7(4) . . ?
C23 C22 H22A 112.0 . . ?
C23 C22 H22B 112.0 . . ?
C22 C23 H23A 111.0 . . ?
C22 C23 H23B 111.0 . . ?
C22 C23 C24 103.7(4) . . ?
H23A C23 H23B 109.0 . . ?
C24 C23 H23A 111.0 . . ?
C24 C23 H23B 111.0 . . ?
O2 C24 C23 103.6(2) . . ?
O2 C24 H24A 111.0 . . ?
O2 C24 H24B 111.0 . . ?
O2 C24 H24C 110.5 . . ?
O2 C24 H24D 110.5 . . ?
O2 C24 C23A 106.3(2) . . ?
C23 C24 H24A 111.0 . . ?
C23 C24 H24B 111.0 . . ?
H24A C24 H24B 109.0 . . ?
H24C C24 H24D 108.7 . . ?
C23A C24 H24C 110.5 . . ?
C23A C24 H24D 110.5 . . ?
O3 C25 H25A 110.3 . . ?
O3 C25 H25B 110.3 . . ?
O3 C25 C26 107.0(2) . . ?
H25A C25 H25B 108.6 . . ?
C26 C25 H25A 110.3 . . ?
C26 C25 H25B 110.3 . . ?
C25 C26 H26A 110.7 . . ?
C25 C26 H26B 110.7 . . ?
H26A C26 H26B 108.8 . . ?
C27 C26 C25 105.3(2) . . ?
C27 C26 H26A 110.7 . . ?
C27 C26 H26B 110.7 . . ?
C26 C27 H27A 111.1 . . ?
C26 C27 H27B 111.1 . . ?
C26 C27 C28 103.5(2) . . ?
H27A C27 H27B 109.0 . . ?
C28 C27 H27A 111.1 . . ?
C28 C27 H27B 111.1 . . ?
O3 C28 C27 104.1(2) . . ?
O3 C28 H28A 110.9 . . ?
O3 C28 H28B 110.9 . . ?
C27 C28 H28A 110.9 . . ?
C27 C28 H28B 110.9 . . ?
H28A C28 H28B 109.0 . . ?
C24 C23A H23C 111.8 . . ?
C24 C23A H23D 111.8 . . ?
C24 C23A C22A 99.6(4) . . ?
H23C C23A H23D 109.6 . . ?
C22A C23A H23C 111.8 . . ?
C22A C23A H23D 111.8 . . ?
C21 C22A H22C 110.9 . . ?
C21 C22A H22D 110.9 . . ?
C23A C22A C21 104.4(4) . . ?
C23A C22A H22C 110.9 . . ?
C23A C22A H22D 110.9 . . ?
H22C C22A H22D 108.9 . . ?

loop_
_geom_bond_atom_site_label_1
_geom_bond_atom_site_label_2
_geom_bond_distance
_geom_bond_site_symmetry_2
_geom_bond_publ_flag
Cr1 Cl1 2.3074(5) . ?
Cr1 P1 2.4775(5) . ?
Cr1 Cl2 2.4203(5) . ?
Cr1 O1 2.0205(10) . ?
Cr1 O2 2.3088(12) . ?
P1 C1 1.8172(16) . ?
P1 C7 1.8114(17) . ?
P1 C14 1.8162(17) . ?
O1 C20 1.351(3) . ?
O2 C21 1.444(2) . ?
O2 C24 1.447(2) . ?
O3 C25 1.410(3) . ?
O3 C28 1.429(4) . ?
C1 C2 1.388(2) . ?
C1 C6 1.397(3) . ?
C2 H2 0.9500 . ?
C2 C3 1.397(2) . ?
C3 H3 0.9500 . ?
C3 C4 1.384(3) . ?
C4 H4 0.9500 . ?
C4 C5 1.384(3) . ?
C5 H5 0.9500 . ?
C5 C6 1.395(3) . ?
C6 H6 0.9500 . ?
C7 C8 1.398(2) . ?
C7 C20 1.401(2) . ?
C8 H8 0.9500 . ?
C8 C9 1.395(2) . ?
C9 C10 1.537(3) . ?
C10 C11 1.487(4) . ?
C10 C12 1.632(4) . ?
C10 C13 1.488(4) . ?
C11 H11A 0.9800 . ?
C11 H11B 0.9800 . ?
C11 H11C 0.9800 . ?
C12 H12A 0.9800 . ?
C12 H12B 0.9800 . ?
C12 H12C 0.9800 . ?
C13 H13A 0.9800 . ?
C13 H13B 0.9800 . ?
C13 H13C 0.9800 . ?
C14 C15 1.391(3) . ?
C14 C19 1.395(3) . ?
C15 H15 0.9500 . ?
C15 C16 1.388(3) . ?
C16 H16 0.9500 . ?
C16 C17 1.385(3) . ?
C17 H17 0.9500 . ?
C17 C18 1.377(3) . ?
C18 H18 0.9500 . ?
C18 C19 1.383(3) . ?
C19 H19 0.9500 . ?
C21 H21A 0.9900 . ?
C21 H21B 0.9900 . ?
C21 H21C 0.9900 . ?
C21 H21D 0.9900 . ?
C21 C22 1.531(6) . ?
C21 C22A 1.531(6) . ?
C22 H22A 0.9900 . ?
C22 H22B 0.9900 . ?
C22 C23 1.523(7) . ?
C23 H23A 0.9900 . ?
C23 H23B 0.9900 . ?
C23 C24 1.574(5) . ?
C24 H24A 0.9900 . ?
C24 H24B 0.9900 . ?
C24 H24C 0.9900 . ?
C24 H24D 0.9900 . ?
C24 C23A 1.492(5) . ?
C25 H25A 0.9900 . ?
C25 H25B 0.9900 . ?
C25 C26 1.495(4) . ?
C26 H26A 0.9900 . ?
C26 H26B 0.9900 . ?
C26 C27 1.493(4) . ?
C27 H27A 0.9900 . ?
C27 H27B 0.9900 . ?
C27 C28 1.495(4) . ?
C28 H28A 0.9900 . ?
C28 H28B 0.9900 . ?
C23A H23C 0.9900 . ?
C23A H23D 0.9900 . ?
C23A C22A 1.521(8) . ?
C22A H22C 0.9900 . ?
C22A H22D 0.9900 . ?

loop_
_geom_torsion_atom_site_label_1
_geom_torsion_atom_site_label_2
_geom_torsion_atom_site_label_3
_geom_torsion_atom_site_label_4
_geom_torsion
_geom_torsion_site_symmetry_1
_geom_torsion_site_symmetry_2
_geom_torsion_site_symmetry_3
_geom_torsion_site_symmetry_4
_geom_torsion_publ_flag
Cr1 P1 C1 C2 -111.50(14) . . . . ?
Cr1 P1 C1 C6 65.66(14) . . . . ?
Cr1 P1 C7 C8 -179.98(13) . . . . ?
Cr1 P1 C7 C20 -2.57(10) . . . . ?
Cr1 P1 C14 C15 -143.46(14) . . . . ?
Cr1 P1 C14 C19 37.78(17) . . . . ?
Cr1 O1 C20 C7 -178.41(7) 2_656 . . . ?
Cr1 O1 C20 C7 1.59(7) 2_656 . . 2_656 ?
Cr1 O1 C20 C7 -178.41(7) . . . 2_656 ?
Cr1 O1 C20 C7 1.59(7) . . . . ?
Cr1 O2 C21 C22 -161.7(2) . . . . ?
Cr1 O2 C21 C22A 175.4(2) . . . . ?
Cr1 O2 C24 C23 -172.4(2) . . . . ?
Cr1 O2 C24 C23A 159.3(2) . . . . ?
P1 C1 C2 C3 177.52(14) . . . . ?
P1 C1 C6 C5 -178.46(15) . . . . ?
P1 C7 C8 C9 179.84(9) . . . . ?
P1 C7 C20 O1 1.23(12) . . . . ?
P1 C7 C20 C7 -178.77(12) . . . 2_656 ?
P1 C14 C15 C16 -179.46(19) . . . . ?
P1 C14 C19 C18 178.33(15) . . . . ?
O2 C21 C22 C23 -37.1(4) . . . . ?
O2 C21 C22A C23A 26.6(5) . . . . ?
O2 C24 C23A C22A 37.1(4) . . . . ?
O3 C25 C26 C27 5.6(4) . . . . ?
C1 P1 C7 C8 65.46(15) . . . . ?
C1 P1 C7 C20 -117.14(10) . . . . ?
C1 P1 C14 C15 -10.42(18) . . . . ?
C1 P1 C14 C19 170.82(15) . . . . ?
C1 C2 C3 C4 0.5(3) . . . . ?
C2 C1 C6 C5 -1.2(3) . . . . ?
C2 C3 C4 C5 -0.8(3) . . . . ?
C3 C4 C5 C6 0.1(3) . . . . ?
C4 C5 C6 C1 0.9(3) . . . . ?
C6 C1 C2 C3 0.5(3) . . . . ?
C7 P1 C1 C2 -5.10(17) . . . . ?
C7 P1 C1 C6 172.06(13) . . . . ?
C7 P1 C14 C15 103.04(17) . . . . ?
C7 P1 C14 C19 -75.72(15) . . . . ?
C7 C8 C9 C8 -1.28(11) . . . 2_656 ?
C7 C8 C9 C10 178.73(11) . . . . ?
C8 C7 C20 O1 178.78(10) . . . . ?
C8 C7 C20 C7 -1.22(10) . . . 2_656 ?
C8 C9 C10 C11 -46.85(19) 2_656 . . . ?
C8 C9 C10 C11 133.15(19) . . . . ?
C8 C9 C10 C12 67.96(17) 2_656 . . . ?
C8 C9 C10 C12 -112.04(17) . . . . ?
C8 C9 C10 C13 4.5(2) . . . . ?
C8 C9 C10 C13 -175.5(2) 2_656 . . . ?
C14 P1 C1 C2 105.43(16) . . . . ?
C14 P1 C1 C6 -77.42(15) . . . . ?
C14 P1 C7 C8 -45.59(15) . . . . ?
C14 P1 C7 C20 131.81(10) . . . . ?
C14 C15 C16 C17 1.0(4) . . . . ?
C15 C14 C19 C18 -0.5(3) . . . . ?
C15 C16 C17 C18 -0.1(4) . . . . ?
C16 C17 C18 C19 -1.1(4) . . . . ?
C17 C18 C19 C14 1.4(3) . . . . ?
C19 C14 C15 C16 -0.7(3) . . . . ?
C20 C7 C8 C9 2.5(2) . . . . ?
C21 O2 C24 C23 6.2(3) . . . . ?
C21 O2 C24 C23A -22.1(3) . . . . ?
C21 C22 C23 C24 39.6(5) . . . . ?
C22 C23 C24 O2 -29.8(4) . . . . ?
C24 O2 C21 C22 19.8(3) . . . . ?
C24 O2 C21 C22A -3.1(3) . . . . ?
C24 C23A C22A C21 -38.6(5) . . . . ?
C25 O3 C28 C27 37.9(3) . . . . ?
C25 C26 C27 C28 16.7(3) . . . . ?
C26 C27 C28 O3 -33.1(3) . . . . ?
C28 O3 C25 C26 -27.1(4) . . . . ?
